data_7714672
loop_
_publ_author_name
'Tsurusaki, Akihiro'
'Takechi, Shingo'
'Kamikawa, Ken'

_publ_section_title
;
 Diphosphene with a phosphineborane tether and its rhodium complex.
;
_journal_issue 7
_journal_name_full 'Dalton transactions (Cambridge, England : 2003)'
_journal_page_first 2929
_journal_page_last 2936
_journal_paper_doi 10.1039/d3dt03509c
_journal_volume 53
_journal_year 2024
_chemical_formula_moiety 'C53 H76 B P3 Rh, B F4, 2(C2 H4 Cl2), [C2H4Cl2]'
_chemical_formula_sum 'C59 H88 B2 Cl6 F4 P3 Rh'
_chemical_formula_weight 1303.43
_chemical_properties_physical Air-sensitive,Moisture-sensitive
_chemical_temperature_decomposition 424.15
_space_group_crystal_system triclinic
_space_group_IT_number 2
_space_group_name_Hall '-P 1'
_space_group_name_H-M_alt 'P -1'
_atom_sites_solution_hydrogens mixed
_audit_creation_method SHELXL-2014/7
_audit_update_record
;
2023-11-30 deposited with the CCDC.	2023-12-01 downloaded from the CCDC.
;
_cell_angle_alpha 97.4885(16)
_cell_angle_beta 96.6648(17)
_cell_angle_gamma 101.8517(17)
_cell_formula_units_Z 2
_cell_length_a 10.4512(2)
_cell_length_b 13.8345(3)
_cell_length_c 23.1447(4)
_cell_measurement_reflns_used 23307
_cell_measurement_temperature 100.02(10)
_cell_measurement_theta_max 75.7040
_cell_measurement_theta_min 1.8680
_cell_volume 3211.79(11)
_computing_cell_refinement 'CrysAlisPro 1.171.41.123a (Rigaku OD, 2022)'
_computing_data_collection 'CrysAlisPro 1.171.41.123a (Rigaku OD, 2022)'
_computing_data_reduction 'CrysAlisPro 1.171.41.123a (Rigaku OD, 2022)'
_computing_molecular_graphics '<i>ORTEP-3</i> (Farrugia, 1997)'
_computing_publication_material '<i>SHELXL-2014/7</i> and <i>Yadokari-XG 2009</i> (Kabuto <i>et al.</i>, 2009)'
_computing_structure_refinement 'SHELXL-2014/7 (Sheldrick, 2014)'
_computing_structure_solution 'SHELXS-2013/1 (Sheldrick, 2013)'
_diffrn_ambient_environment N~2~
_diffrn_ambient_temperature 100.02(10)
_diffrn_detector 'Hybrid Pixel Array Detector'
_diffrn_detector_area_resol_mean 10.0000
_diffrn_detector_type HyPix
_diffrn_measured_fraction_theta_full 0.999
_diffrn_measured_fraction_theta_max 0.953
_diffrn_measurement_device 'four-circle diffractometer'
_diffrn_measurement_device_type 'XtaLAB Synergy, Single source at home/near, HyPix'
_diffrn_radiation_monochromator mirror
_diffrn_radiation_probe x-ray
_diffrn_radiation_type 'Cu K\a'
_diffrn_radiation_wavelength 1.54184
_diffrn_reflns_av_R_equivalents 0.0561
_diffrn_reflns_av_unetI/netI 0.0491
_diffrn_reflns_Laue_measured_fraction_full 0.999
_diffrn_reflns_Laue_measured_fraction_max 0.953
_diffrn_reflns_limit_h_max 13
_diffrn_reflns_limit_h_min -12
_diffrn_reflns_limit_k_max 17
_diffrn_reflns_limit_k_min -17
_diffrn_reflns_limit_l_max 29
_diffrn_reflns_limit_l_min -29
_diffrn_reflns_number 45374
_diffrn_reflns_point_group_measured_fraction_full 0.999
_diffrn_reflns_point_group_measured_fraction_max 0.953
_diffrn_reflns_theta_full 67.684
_diffrn_reflns_theta_max 77.986
_diffrn_reflns_theta_min 1.946
_diffrn_source 'micro-focus sealed X-ray tube'
_diffrn_source_type 'PhotonJet (Cu) X-ray Source'
_exptl_absorpt_coefficient_mu 5.531
_exptl_absorpt_correction_T_max 1.00000
_exptl_absorpt_correction_T_min 0.64195
_exptl_absorpt_correction_type multi-scan
_exptl_absorpt_process_details
;
CrysAlisPro 1.171.41.123a (Rigaku Oxford Diffraction, 2022)
Empirical absorption correction using spherical harmonics,
implemented in SCALE3 ABSPACK scaling algorithm.
;
_exptl_crystal_colour red-orange
_exptl_crystal_density_diffrn 1.348
_exptl_crystal_description prism
_exptl_crystal_F_000 1360
_exptl_crystal_recrystallization_method 'Re-crystallisation from solvent: dichloroethane/diisopropyl ether'
_exptl_crystal_size_max 0.180
_exptl_crystal_size_mid 0.150
_exptl_crystal_size_min 0.050
_refine_diff_density_max 1.827
_refine_diff_density_min -1.248
_refine_diff_density_rms 0.097
_refine_ls_extinction_method none
_refine_ls_goodness_of_fit_ref 1.022
_refine_ls_hydrogen_treatment mixed
_refine_ls_matrix_type full
_refine_ls_number_parameters 704
_refine_ls_number_reflns 13105
_refine_ls_number_restraints 0
_refine_ls_restrained_S_all 1.022
_refine_ls_R_factor_all 0.0578
_refine_ls_R_factor_gt 0.0527
_refine_ls_shift/su_max 0.001
_refine_ls_shift/su_mean 0.000
_refine_ls_structure_factor_coef Fsqd
_refine_ls_weighting_details 'w=1/[\s^2^(Fo^2^)+(0.0677P)^2^+6.7178P] where P=(Fo^2^+2Fc^2^)/3'
_refine_ls_weighting_scheme calc
_refine_ls_wR_factor_gt 0.1344
_refine_ls_wR_factor_ref 0.1378
_reflns_Friedel_coverage 0.000
_reflns_number_gt 11689
_reflns_number_total 13105
_reflns_threshold_expression 'I > 2\s(I)'
_cod_data_source_file d3dt03509c2.cif
_cod_data_source_block RhPP
_cod_depositor_comments
;
The following automatic conversions were performed:

data name '_chemical_melting_point' was changed to
'_chemical_temperature_decomposition' since the value had been given
as '151 \%C, decomp.'. The value '151 \%C, decomp.' was changed to
'424.15' -- it was converted from degrees Celsius (C) to kelvins (K).

Automatic conversion script
Id: cif_fix_values 8170 2020-07-09 18:12:32Z antanas 

 Adding full bibliography for 7714671--7714672.cif.
;
_cod_original_cell_volume 3211.78(11)
_cod_database_code 7714672
_shelx_shelxl_version_number 2014/7
_shelx_space_group_comment
;
The symmetry employed for this shelxl refinement is uniquely defined
by the following loop, which should always be used as a source of
symmetry information in preference to the above space-group names.
They are only intended as comments.
;
_shelx_estimated_absorpt_t_min 0.436
_shelx_estimated_absorpt_t_max 0.769
_oxdiff_exptl_absorpt_empirical_full_min 0.577
_oxdiff_exptl_absorpt_empirical_full_max 2.322
_oxdiff_exptl_absorpt_empirical_details
;
Empirical correction (ABSPACK) includes:
- Absorption correction using spherical harmonics
- Frame scaling
;

loop_
_space_group_symop_operation_xyz
'x, y, z'
'-x, -y, -z'

loop_
_atom_site_label
_atom_site_type_symbol
_atom_site_fract_x
_atom_site_fract_y
_atom_site_fract_z
_atom_site_U_iso_or_equiv
_atom_site_adp_type
_atom_site_occupancy
_atom_site_site_symmetry_order
_atom_site_calc_flag
_atom_site_refinement_flags_posn
_atom_site_refinement_flags_adp
_atom_site_refinement_flags_occupancy
_atom_site_disorder_assembly
_atom_site_disorder_group
Rh1 Rh 0.47260(2) 0.22879(2) 0.30297(2) 0.02168(8) Uani 1 1 d . . . . .
P3 P 0.38955(7) -0.05366(6) 0.31639(3) 0.02047(16) Uani 1 1 d . . . . .
P1 P 0.29034(7) 0.15171(6) 0.23724(3) 0.02039(16) Uani 1 1 d . . . . .
P2 P 0.09349(8) 0.15042(6) 0.22307(3) 0.02309(16) Uani 1 1 d . . . . .
Cl1 Cl 0.17758(9) 0.10018(7) 0.55500(4) 0.0400(2) Uani 1 1 d . . . . .
C51 C 0.6294(4) 0.3133(3) 0.37919(18) 0.0380(9) Uani 1 1 d . . . . .
H51 H 0.6047 0.2607 0.4011 0.046 Uiso 1 1 calc R U . . .
C2 C 0.2550(3) -0.0541(2) 0.20709(13) 0.0203(6) Uani 1 1 d . . . . .
C3 C 0.2406(3) -0.1448(2) 0.17042(14) 0.0231(6) Uani 1 1 d . . . . .
H3 H 0.2057 -0.2055 0.1839 0.028 Uiso 1 1 calc R U . . .
C37 C -0.0502(5) 0.4312(4) 0.1750(2) 0.0496(11) Uani 1 1 d . . . . .
H37 H -0.0628 0.4394 0.1335 0.074 Uiso 1 1 calc R U . . .
H37A H -0.0188 0.4970 0.1996 0.074 Uiso 1 1 calc R U . . .
H37B H -0.1343 0.3978 0.1856 0.074 Uiso 1 1 calc R U . . .
C31 C 0.1019(3) 0.4405(2) 0.35193(15) 0.0239(6) Uani 1 1 d . . . . .
C27 C 0.2218(3) -0.1045(2) 0.39986(14) 0.0240(6) Uani 1 1 d . . . . .
H27 H 0.1506 -0.0995 0.3718 0.029 Uiso 1 1 calc R U . . .
C1 C 0.2984(3) 0.0380(2) 0.18723(13) 0.0223(6) Uani 1 1 d . . . . .
C28 C 0.0712(3) 0.2605(2) 0.27238(14) 0.0218(6) Uani 1 1 d . . . . .
C29 C 0.0705(3) 0.3525(2) 0.25036(14) 0.0234(6) Uani 1 1 d . . . . .
C30 C 0.0885(3) 0.4393(2) 0.29178(14) 0.0234(6) Uani 1 1 d . . . . .
H30 H 0.0918 0.5011 0.2776 0.028 Uiso 1 1 calc R U . . .
C32 C 0.0827(3) 0.3476(2) 0.37097(14) 0.0239(6) Uani 1 1 d . . . . .
H32 H 0.0834 0.3458 0.4119 0.029 Uiso 1 1 calc R U . . .
C26 C 0.1989(3) -0.1257(3) 0.45534(15) 0.0273(7) Uani 1 1 d . . . . .
H26 H 0.1125 -0.1332 0.4657 0.033 Uiso 1 1 calc R U . . .
C7 C 0.2325(3) -0.0612(2) 0.26997(13) 0.0224(6) Uani 1 1 d . . . . .
H7 H 0.1707 -0.1253 0.2712 0.027 Uiso 1 1 calc R U . . .
H7A H 0.1922 -0.0060 0.2851 0.027 Uiso 1 1 calc R U . . .
C6 C 0.3435(3) 0.0361(2) 0.13139(14) 0.0264(7) Uani 1 1 d . . . . .
C21 C 0.4024(3) -0.2493(3) 0.27562(16) 0.0301(7) Uani 1 1 d . . . . .
H21 H 0.3164 -0.2682 0.2859 0.036 Uiso 1 1 calc R U . . .
C22 C 0.3489(3) -0.0907(2) 0.38554(14) 0.0232(6) Uani 1 1 d . . . . .
C33 C 0.0628(3) 0.2577(2) 0.33315(14) 0.0218(6) Uani 1 1 d . . . . .
C23 C 0.4530(3) -0.1013(3) 0.42638(14) 0.0268(7) Uani 1 1 d . . . . .
H23 H 0.5398 -0.0927 0.4165 0.032 Uiso 1 1 calc R U . . .
C38 C 0.1256(3) 0.5381(3) 0.39557(15) 0.0285(7) Uani 1 1 d . . . . .
C46 C 0.4136(3) 0.3674(2) 0.31415(16) 0.0279(7) Uani 1 1 d . . . . .
H46 H 0.3246 0.3304 0.3053 0.034 Uiso 1 1 calc R U . . .
C47 C 0.4906(4) 0.3677(3) 0.26809(18) 0.0321(7) Uani 1 1 d . . . . .
H47 H 0.4504 0.3287 0.2311 0.039 Uiso 1 1 calc R U . . .
C42 C 0.0351(3) 0.1618(2) 0.36244(14) 0.0248(6) Uani 1 1 d . . . . .
C16 C 0.4662(3) -0.1484(2) 0.28390(14) 0.0231(6) Uani 1 1 d . . . . .
C34 C 0.0525(4) 0.3676(3) 0.18494(15) 0.0308(7) Uani 1 1 d . . . . .
C4 C 0.2767(3) -0.1481(2) 0.11442(14) 0.0257(6) Uani 1 1 d . . . . .
C25 C 0.3033(4) -0.1358(3) 0.49578(15) 0.0298(7) Uani 1 1 d . . . . .
H25 H 0.2876 -0.1506 0.5336 0.036 Uiso 1 1 calc R U . . .
C45 C -0.0514(4) 0.0707(3) 0.32048(17) 0.0322(7) Uani 1 1 d . . . . .
H45 H -0.0009 0.0486 0.2901 0.048 Uiso 1 1 calc R U . . .
H45A H -0.1301 0.0890 0.3018 0.048 Uiso 1 1 calc R U . . .
H45B H -0.0783 0.0162 0.3428 0.048 Uiso 1 1 calc R U . . .
C5 C 0.3301(3) -0.0571(3) 0.09740(14) 0.0282(7) Uani 1 1 d . . . . .
H5 H 0.3594 -0.0589 0.0600 0.034 Uiso 1 1 calc R U . . .
C8 C 0.2659(4) -0.2476(3) 0.07396(15) 0.0342(8) Uani 1 1 d . . . . .
C44 C 0.1660(3) 0.1390(3) 0.38739(15) 0.0280(7) Uani 1 1 d . . . . .
H44 H 0.1480 0.0793 0.4064 0.042 Uiso 1 1 calc R U . . .
H44A H 0.2165 0.1960 0.4164 0.042 Uiso 1 1 calc R U . . .
H44B H 0.2172 0.1271 0.3553 0.042 Uiso 1 1 calc R U . . .
C14 C 0.3214(6) 0.2041(3) 0.1023(2) 0.0569(14) Uani 1 1 d . . . . .
H14 H 0.3043 0.2297 0.1415 0.085 Uiso 1 1 calc R U . . .
H14A H 0.2377 0.1697 0.0777 0.085 Uiso 1 1 calc R U . . .
H14B H 0.3644 0.2600 0.0842 0.085 Uiso 1 1 calc R U . . .
C17 C 0.5920(4) -0.1220(3) 0.26781(17) 0.0336(8) Uani 1 1 d . . . . .
H17 H 0.6360 -0.0536 0.2725 0.040 Uiso 1 1 calc R U . . .
C52 C 0.6001(4) 0.4134(3) 0.40070(19) 0.0419(9) Uani 1 1 d . . . . .
H52 H 0.6652 0.4672 0.3889 0.050 Uiso 1 1 calc R U . . .
H52A H 0.6103 0.4240 0.4443 0.050 Uiso 1 1 calc R U . . .
C20 C 0.4636(4) -0.3217(3) 0.25252(17) 0.0349(8) Uani 1 1 d . . . . .
H20 H 0.4195 -0.3902 0.2469 0.042 Uiso 1 1 calc R U . . .
C24 C 0.4294(4) -0.1245(3) 0.48117(15) 0.0319(7) Uani 1 1 d . . . . .
H24 H 0.4998 -0.1326 0.5087 0.038 Uiso 1 1 calc R U . . .
C53 C 0.4606(4) 0.4210(3) 0.37624(18) 0.0362(8) Uani 1 1 d . . . . .
H53 H 0.3983 0.3929 0.4021 0.043 Uiso 1 1 calc R U . . .
H53A H 0.4588 0.4925 0.3774 0.043 Uiso 1 1 calc R U . . .
C39 C 0.2192(5) 0.6221(3) 0.37430(19) 0.0409(9) Uani 1 1 d . . . . .
H39 H 0.1773 0.6361 0.3371 0.061 Uiso 1 1 calc R U . . .
H39A H 0.3015 0.6015 0.3682 0.061 Uiso 1 1 calc R U . . .
H39B H 0.2388 0.6826 0.4040 0.061 Uiso 1 1 calc R U . . .
C36 C 0.1846(4) 0.4239(3) 0.17018(17) 0.0409(9) Uani 1 1 d . . . . .
H36 H 0.2514 0.3843 0.1760 0.061 Uiso 1 1 calc R U . . .
H36A H 0.2135 0.4887 0.1961 0.061 Uiso 1 1 calc R U . . .
H36B H 0.1730 0.4347 0.1291 0.061 Uiso 1 1 calc R U . . .
C50 C 0.6887(3) 0.2926(3) 0.3308(2) 0.0407(10) Uani 1 1 d . . . . .
H50 H 0.7039 0.2271 0.3229 0.049 Uiso 1 1 calc R U . . .
C12 C 0.4117(5) 0.1310(3) 0.10791(17) 0.0412(10) Uani 1 1 d . . . . .
C49 C 0.7320(4) 0.3623(3) 0.2889(2) 0.0495(11) Uani 1 1 d . . . . .
H49 H 0.7466 0.3227 0.2524 0.059 Uiso 1 1 calc R U . . .
H49A H 0.8174 0.4077 0.3068 0.059 Uiso 1 1 calc R U . . .
C19 C 0.5890(4) -0.2952(3) 0.23740(17) 0.0379(8) Uani 1 1 d . . . . .
H19 H 0.6312 -0.3453 0.2218 0.045 Uiso 1 1 calc R U . . .
C43 C -0.0414(4) 0.1786(3) 0.41468(18) 0.0361(8) Uani 1 1 d . . . . .
H43 H -0.0680 0.1155 0.4296 0.054 Uiso 1 1 calc R U . . .
H43A H -0.1203 0.2024 0.4015 0.054 Uiso 1 1 calc R U . . .
H43B H 0.0154 0.2286 0.4461 0.054 Uiso 1 1 calc R U . . .
C35 C 0.0026(5) 0.2724(3) 0.13979(18) 0.0490(11) Uani 1 1 d . . . . .
H35 H -0.0158 0.2902 0.1005 0.073 Uiso 1 1 calc R U . . .
H35A H -0.0786 0.2332 0.1500 0.073 Uiso 1 1 calc R U . . .
H35B H 0.0701 0.2326 0.1398 0.073 Uiso 1 1 calc R U . . .
C11 C 0.2051(5) -0.2429(3) 0.01129(17) 0.0427(9) Uani 1 1 d . . . . .
H11 H 0.1156 -0.2316 0.0116 0.064 Uiso 1 1 calc R U . . .
H11A H 0.2012 -0.3061 -0.0142 0.064 Uiso 1 1 calc R U . . .
H11B H 0.2596 -0.1878 -0.0037 0.064 Uiso 1 1 calc R U . . .
C41 C 0.1866(5) 0.5275(3) 0.45706(17) 0.0394(9) Uani 1 1 d . . . . .
H41 H 0.2046 0.5922 0.4829 0.059 Uiso 1 1 calc R U . . .
H41A H 0.2694 0.5055 0.4546 0.059 Uiso 1 1 calc R U . . .
H41B H 0.1250 0.4781 0.4730 0.059 Uiso 1 1 calc R U . . .
C40 C -0.0065(4) 0.5678(3) 0.40007(19) 0.0439(9) Uani 1 1 d . . . . .
H40 H -0.0682 0.5134 0.4123 0.066 Uiso 1 1 calc R U . . .
H40A H -0.0434 0.5804 0.3616 0.066 Uiso 1 1 calc R U . . .
H40B H 0.0073 0.6285 0.4292 0.066 Uiso 1 1 calc R U . . .
C48 C 0.6326(4) 0.4252(3) 0.2727(2) 0.0453(10) Uani 1 1 d . . . . .
H48 H 0.6481 0.4855 0.3030 0.054 Uiso 1 1 calc R U . . .
H48A H 0.6470 0.4475 0.2346 0.054 Uiso 1 1 calc R U . . .
C15 C 0.5402(5) 0.1821(4) 0.1494(2) 0.0592(15) Uani 1 1 d . . . . .
H15 H 0.5837 0.2416 0.1346 0.089 Uiso 1 1 calc R U . . .
H15A H 0.5991 0.1355 0.1512 0.089 Uiso 1 1 calc R U . . .
H15B H 0.5197 0.2017 0.1889 0.089 Uiso 1 1 calc R U . . .
C18 C 0.6523(4) -0.1955(3) 0.2451(2) 0.0427(9) Uani 1 1 d . . . . .
H18 H 0.7383 -0.1772 0.2347 0.051 Uiso 1 1 calc R U . . .
C9 C 0.4082(5) -0.2637(4) 0.0731(2) 0.0557(13) Uani 1 1 d . . . . .
H9 H 0.4623 -0.2069 0.0595 0.084 Uiso 1 1 calc R U . . .
H9A H 0.4055 -0.3254 0.0463 0.084 Uiso 1 1 calc R U . . .
H9B H 0.4468 -0.2691 0.1129 0.084 Uiso 1 1 calc R U . . .
C13 C 0.4510(5) 0.1052(3) 0.04690(19) 0.0483(11) Uani 1 1 d . . . . .
H13 H 0.3712 0.0787 0.0179 0.072 Uiso 1 1 calc R U . . .
H13A H 0.5044 0.0547 0.0481 0.072 Uiso 1 1 calc R U . . .
H13B H 0.5026 0.1656 0.0357 0.072 Uiso 1 1 calc R U . . .
C10 C 0.1844(7) -0.3354(3) 0.0968(2) 0.0622(15) Uani 1 1 d . . . . .
H10 H 0.2259 -0.3398 0.1363 0.093 Uiso 1 1 calc R U . . .
H10A H 0.1803 -0.3976 0.0702 0.093 Uiso 1 1 calc R U . . .
H10B H 0.0948 -0.3253 0.0986 0.093 Uiso 1 1 calc R U . . .
Cl2 Cl 0.3459(2) 0.32519(9) 0.53612(6) 0.0821(5) Uani 1 1 d . . . . .
C55 C 0.3180(6) 0.2866(3) 0.6050(2) 0.0588(14) Uani 1 1 d . . . . .
H55 H 0.3897 0.2544 0.6189 0.071 Uiso 1 1 calc R U . . .
H55A H 0.3221 0.3464 0.6344 0.071 Uiso 1 1 calc R U . . .
C54 C 0.1892(6) 0.2160(4) 0.6020(2) 0.0572(12) Uani 1 1 d . . . . .
H54 H 0.1174 0.2474 0.5874 0.069 Uiso 1 1 calc R U . . .
H54A H 0.1765 0.2024 0.6422 0.069 Uiso 1 1 calc R U . . .
Cl4 Cl 0.5248(3) 0.48167(19) 0.10678(14) 0.0740(8) Uani 0.638(4) 1 d . . P A 1
F2 F 0.0735(2) 0.68233(19) 0.24647(13) 0.0474(6) Uani 1 1 d . . . . .
F3 F -0.0388(2) 0.7951(2) 0.28340(14) 0.0618(8) Uani 1 1 d . . . . .
F4 F -0.1017(3) 0.7125(3) 0.19108(11) 0.0591(7) Uani 1 1 d . . . . .
Cl3 Cl 0.8198(3) 0.6416(2) 0.01291(12) 0.0957(11) Uani 0.638(4) 1 d . . P A 1
F1 F -0.1348(2) 0.6306(2) 0.26739(15) 0.0607(8) Uani 1 1 d . . . . .
B2 B -0.0512(4) 0.7040(3) 0.2469(2) 0.0329(8) Uani 1 1 d . . . . .
C56 C 0.7497(14) 0.5465(10) 0.0536(6) 0.091(4) Uani 0.638(4) 1 d . . P A 1
H56 H 0.6930 0.4911 0.0244 0.109 Uiso 0.638(4) 1 calc R U P A 1
H56A H 0.8237 0.5202 0.0713 0.109 Uiso 0.638(4) 1 calc R U P A 1
C57 C 0.6752(14) 0.5668(10) 0.0983(8) 0.093(5) Uani 0.638(4) 1 d . . P A 1
H57 H 0.6521 0.6317 0.0941 0.112 Uiso 0.638(4) 1 calc R U P A 1
H57A H 0.7352 0.5776 0.1361 0.112 Uiso 0.638(4) 1 calc R U P A 1
B1 B 0.5049(4) 0.0777(3) 0.33138(17) 0.0256(7) Uani 1 1 d . . . . .
H1 H 0.588(6) 0.068(4) 0.359(2) 0.063(16) Uiso 1 1 d . . . . .
H1A H 0.438(4) 0.122(3) 0.3521(19) 0.034(11) Uiso 1 1 d . . . . .
H1B H 0.542(3) 0.102(2) 0.2876(14) 0.008(7) Uiso 1 1 d . . . . .
Cl5 Cl 0.6694(5) 0.5619(4) -0.00671(17) 0.0802(15) Uani 0.362(4) 1 d . . P A 2
Cl6 Cl 0.5945(6) 0.4658(4) 0.1186(2) 0.0832(17) Uani 0.362(4) 1 d . . P A 2
C58 C 0.691(2) 0.6030(18) 0.0557(14) 0.115(10) Uani 0.362(4) 1 d . . P A 2
H58 H 0.6211 0.6388 0.0646 0.138 Uiso 0.362(4) 1 calc R U P A 2
H58A H 0.7773 0.6517 0.0657 0.138 Uiso 0.362(4) 1 calc R U P A 2
C59 C 0.6898(18) 0.5213(15) 0.0922(11) 0.073(7) Uani 0.362(4) 1 d . . P A 2
H59 H 0.7220 0.4701 0.0675 0.088 Uiso 0.362(4) 1 calc R U P A 2
H59A H 0.7626 0.5504 0.1251 0.088 Uiso 0.362(4) 1 calc R U P A 2

loop_
_atom_site_aniso_label
_atom_site_aniso_U_11
_atom_site_aniso_U_22
_atom_site_aniso_U_33
_atom_site_aniso_U_23
_atom_site_aniso_U_13
_atom_site_aniso_U_12
Rh1 0.01597(12) 0.02131(12) 0.02611(13) 0.00190(9) 0.00178(8) 0.00231(8)
P3 0.0191(4) 0.0228(4) 0.0198(3) 0.0041(3) 0.0038(3) 0.0042(3)
P1 0.0185(4) 0.0219(4) 0.0193(3) 0.0025(3) 0.0029(3) 0.0017(3)
P2 0.0194(4) 0.0263(4) 0.0214(4) 0.0029(3) 0.0004(3) 0.0024(3)
Cl1 0.0385(5) 0.0349(4) 0.0451(5) 0.0073(4) 0.0018(4) 0.0065(4)
C51 0.0292(18) 0.0288(18) 0.046(2) -0.0047(15) -0.0166(16) 0.0027(14)
C2 0.0165(13) 0.0255(15) 0.0192(14) 0.0053(11) 0.0034(11) 0.0039(11)
C3 0.0211(15) 0.0251(15) 0.0229(15) 0.0046(12) 0.0021(11) 0.0050(12)
C37 0.052(3) 0.065(3) 0.040(2) 0.023(2) -0.0017(19) 0.029(2)
C31 0.0194(14) 0.0248(15) 0.0296(16) 0.0054(12) 0.0044(12) 0.0081(12)
C27 0.0262(16) 0.0257(15) 0.0222(15) 0.0065(12) 0.0043(12) 0.0085(12)
C1 0.0219(15) 0.0231(15) 0.0211(14) 0.0015(11) 0.0052(11) 0.0033(12)
C28 0.0179(14) 0.0233(15) 0.0232(15) 0.0053(12) 0.0020(11) 0.0017(11)
C29 0.0192(14) 0.0262(15) 0.0249(15) 0.0077(12) 0.0015(11) 0.0040(12)
C30 0.0160(14) 0.0263(15) 0.0308(16) 0.0107(13) 0.0042(12) 0.0071(11)
C32 0.0211(15) 0.0316(16) 0.0218(15) 0.0088(12) 0.0047(11) 0.0088(12)
C26 0.0280(17) 0.0309(17) 0.0251(16) 0.0059(13) 0.0083(13) 0.0080(13)
C7 0.0230(15) 0.0253(15) 0.0186(14) 0.0029(11) 0.0043(11) 0.0044(12)
C6 0.0292(17) 0.0265(16) 0.0241(15) 0.0046(12) 0.0100(13) 0.0037(13)
C21 0.0253(16) 0.0288(17) 0.0369(18) 0.0071(14) 0.0059(14) 0.0060(13)
C22 0.0254(16) 0.0234(15) 0.0207(14) 0.0039(11) 0.0032(12) 0.0055(12)
C33 0.0169(14) 0.0253(15) 0.0257(15) 0.0086(12) 0.0047(11) 0.0065(11)
C23 0.0229(16) 0.0339(17) 0.0224(15) 0.0032(13) 0.0008(12) 0.0059(13)
C38 0.0306(17) 0.0285(17) 0.0288(17) 0.0051(13) 0.0042(13) 0.0112(13)
C46 0.0187(15) 0.0202(15) 0.0431(19) 0.0000(13) -0.0025(13) 0.0071(12)
C47 0.0288(18) 0.0212(15) 0.044(2) 0.0085(14) 0.0030(15) -0.0002(13)
C42 0.0237(15) 0.0272(16) 0.0283(16) 0.0121(13) 0.0100(12) 0.0088(12)
C16 0.0185(14) 0.0283(16) 0.0232(15) 0.0051(12) 0.0032(11) 0.0064(12)
C34 0.0351(18) 0.0326(18) 0.0235(16) 0.0099(13) -0.0017(13) 0.0049(14)
C4 0.0302(17) 0.0272(16) 0.0198(15) 0.0020(12) 0.0016(12) 0.0086(13)
C25 0.0367(19) 0.0336(18) 0.0208(15) 0.0087(13) 0.0062(13) 0.0084(14)
C45 0.0278(17) 0.0320(18) 0.0381(19) 0.0150(15) 0.0079(14) 0.0022(14)
C5 0.0330(18) 0.0313(17) 0.0214(15) 0.0045(13) 0.0080(13) 0.0073(14)
C8 0.053(2) 0.0285(17) 0.0231(16) 0.0014(13) 0.0086(15) 0.0138(16)
C44 0.0335(18) 0.0302(17) 0.0248(16) 0.0091(13) 0.0070(13) 0.0129(14)
C14 0.100(4) 0.033(2) 0.051(3) 0.0207(19) 0.043(3) 0.018(2)
C17 0.0250(17) 0.0338(18) 0.045(2) 0.0093(15) 0.0124(15) 0.0072(14)
C52 0.038(2) 0.036(2) 0.044(2) -0.0083(17) -0.0131(17) 0.0103(16)
C20 0.0331(19) 0.0304(18) 0.040(2) 0.0007(15) -0.0001(15) 0.0108(15)
C24 0.0341(18) 0.0401(19) 0.0211(15) 0.0062(14) -0.0023(13) 0.0101(15)
C53 0.0292(18) 0.0315(18) 0.043(2) -0.0074(15) -0.0003(15) 0.0070(14)
C39 0.053(2) 0.0263(18) 0.041(2) 0.0037(15) 0.0088(18) 0.0031(16)
C36 0.045(2) 0.048(2) 0.0287(18) 0.0136(16) 0.0056(16) 0.0043(18)
C50 0.0102(14) 0.0306(18) 0.073(3) -0.0055(18) -0.0044(16) 0.0011(13)
C12 0.062(3) 0.0285(18) 0.0312(19) 0.0026(15) 0.0258(18) -0.0025(17)
C49 0.0237(18) 0.033(2) 0.085(3) -0.003(2) 0.017(2) -0.0052(15)
C19 0.038(2) 0.047(2) 0.0330(19) -0.0008(16) 0.0034(15) 0.0239(17)
C43 0.044(2) 0.0329(18) 0.044(2) 0.0207(16) 0.0248(17) 0.0184(16)
C35 0.065(3) 0.044(2) 0.0291(19) 0.0122(17) -0.0156(18) 0.000(2)
C11 0.062(3) 0.038(2) 0.0260(18) -0.0035(15) -0.0022(17) 0.0153(19)
C41 0.054(2) 0.0344(19) 0.0295(18) 0.0018(15) -0.0012(16) 0.0157(17)
C40 0.045(2) 0.047(2) 0.043(2) -0.0024(18) 0.0061(17) 0.0230(19)
C48 0.039(2) 0.033(2) 0.061(3) 0.0125(18) 0.0142(19) -0.0030(17)
C15 0.059(3) 0.056(3) 0.049(3) -0.009(2) 0.033(2) -0.022(2)
C18 0.0292(19) 0.052(2) 0.053(2) 0.0106(19) 0.0171(17) 0.0157(17)
C9 0.076(3) 0.068(3) 0.037(2) 0.005(2) 0.008(2) 0.048(3)
C13 0.073(3) 0.035(2) 0.039(2) 0.0079(17) 0.032(2) 0.002(2)
C10 0.118(5) 0.026(2) 0.038(2) -0.0014(17) 0.025(3) 0.003(2)
Cl2 0.1362(14) 0.0336(6) 0.0557(7) 0.0053(5) -0.0136(8) -0.0119(7)
C55 0.088(4) 0.036(2) 0.045(2) -0.0051(19) -0.021(2) 0.023(2)
C54 0.070(3) 0.053(3) 0.050(3) -0.008(2) 0.002(2) 0.031(2)
Cl4 0.0624(16) 0.0579(13) 0.0930(18) 0.0250(12) -0.0054(14) -0.0051(11)
F2 0.0236(11) 0.0490(14) 0.0756(17) 0.0312(12) 0.0060(10) 0.0090(9)
F3 0.0314(13) 0.0604(17) 0.079(2) -0.0186(14) 0.0102(12) -0.0052(12)
F4 0.0530(16) 0.096(2) 0.0407(14) 0.0229(14) 0.0061(11) 0.0391(15)
Cl3 0.099(2) 0.099(2) 0.0735(16) 0.0020(14) 0.0236(14) -0.0130(16)
F1 0.0305(12) 0.0598(17) 0.100(2) 0.0429(16) 0.0190(13) 0.0043(11)
B2 0.0244(19) 0.034(2) 0.041(2) 0.0123(17) 0.0041(16) 0.0045(16)
C56 0.100(9) 0.078(7) 0.115(10) 0.026(7) 0.040(8) 0.052(7)
C57 0.079(8) 0.040(6) 0.158(14) 0.000(7) 0.040(8) 0.002(6)
B1 0.0206(17) 0.0219(17) 0.0321(19) 0.0026(14) 0.0011(14) 0.0022(13)
Cl5 0.095(3) 0.101(3) 0.047(2) 0.021(2) -0.0012(19) 0.029(3)
Cl6 0.067(3) 0.085(3) 0.082(3) 0.043(2) -0.016(2) -0.020(3)
C58 0.091(16) 0.080(15) 0.19(3) 0.048(17) 0.084(18) 0.006(12)
C59 0.051(10) 0.051(11) 0.110(17) 0.004(11) -0.032(11) 0.022(9)

loop_
_atom_type_symbol
_atom_type_description
_atom_type_scat_dispersion_real
_atom_type_scat_dispersion_imag
_atom_type_scat_source
C C 0.0181 0.0091 'International Tables Vol C Tables 4.2.6.8 and 6.1.1.4'
H H 0.0000 0.0000 'International Tables Vol C Tables 4.2.6.8 and 6.1.1.4'
B B 0.0090 0.0039 'International Tables Vol C Tables 4.2.6.8 and 6.1.1.4'
F F 0.0727 0.0534 'International Tables Vol C Tables 4.2.6.8 and 6.1.1.4'
P P 0.2955 0.4335 'International Tables Vol C Tables 4.2.6.8 and 6.1.1.4'
Rh Rh 0.0927 3.6045 'International Tables Vol C Tables 4.2.6.8 and 6.1.1.4'
Cl Cl 0.3639 0.7018 'International Tables Vol C Tables 4.2.6.8 and 6.1.1.4'

loop_
_geom_angle_atom_site_label_1
_geom_angle_atom_site_label_2
_geom_angle_atom_site_label_3
_geom_angle
_geom_angle_site_symmetry_1
_geom_angle_site_symmetry_3
_geom_angle_publ_flag
H1A Rh1 H1B 58.7(15) . . ?
H1A Rh1 C46 126.5(13) . . ?
H1B Rh1 C46 174.5(9) . . ?
H1A Rh1 C47 164.5(13) . . ?
H1B Rh1 C47 136.3(9) . . ?
C46 Rh1 C47 38.34(14) . . ?
H1A Rh1 C50 101.9(13) . . ?
H1B Rh1 C50 80.3(9) . . ?
C46 Rh1 C50 96.32(13) . . ?
C47 Rh1 C50 80.40(15) . . ?
H1A Rh1 P1 91.0(12) . . ?
H1B Rh1 P1 88.1(9) . . ?
C46 Rh1 P1 93.38(9) . . ?
C47 Rh1 P1 93.07(10) . . ?
C50 Rh1 P1 154.54(12) . . ?
H1A Rh1 C51 86.2(12) . . ?
H1B Rh1 C51 98.7(9) . . ?
C46 Rh1 C51 80.61(13) . . ?
C47 Rh1 C51 87.25(14) . . ?
C50 Rh1 C51 35.32(16) . . ?
P1 Rh1 C51 169.90(11) . . ?
H1A Rh1 B1 28.6(13) . . ?
H1B Rh1 B1 30.5(9) . . ?
C46 Rh1 B1 154.42(14) . . ?
C47 Rh1 B1 165.12(14) . . ?
C50 Rh1 B1 88.36(14) . . ?
P1 Rh1 B1 92.97(9) . . ?
C51 Rh1 B1 89.18(13) . . ?
C16 P3 C22 105.38(15) . . ?
C16 P3 C7 108.28(14) . . ?
C22 P3 C7 106.59(15) . . ?
C16 P3 B1 112.73(16) . . ?
C22 P3 B1 109.48(16) . . ?
C7 P3 B1 113.86(16) . . ?
C1 P1 P2 101.80(10) . . ?
C1 P1 Rh1 117.95(10) . . ?
P2 P1 Rh1 138.96(4) . . ?
C28 P2 P1 106.15(10) . . ?
C50 C51 C52 125.2(4) . . ?
C50 C51 Rh1 70.7(2) . . ?
C52 C51 Rh1 110.0(2) . . ?
C3 C2 C1 121.2(3) . . ?
C3 C2 C7 115.7(3) . . ?
C1 C2 C7 123.0(3) . . ?
C4 C3 C2 121.0(3) . . ?
C30 C31 C32 116.4(3) . . ?
C30 C31 C38 121.9(3) . . ?
C32 C31 C38 121.4(3) . . ?
C22 C27 C26 119.9(3) . . ?
C2 C1 C6 118.4(3) . . ?
C2 C1 P1 115.9(2) . . ?
C6 C1 P1 125.7(2) . . ?
C33 C28 C29 118.8(3) . . ?
C33 C28 P2 121.2(2) . . ?
C29 C28 P2 119.9(2) . . ?
C30 C29 C28 117.4(3) . . ?
C30 C29 C34 115.4(3) . . ?
C28 C29 C34 127.2(3) . . ?
C31 C30 C29 123.9(3) . . ?
C33 C32 C31 123.3(3) . . ?
C27 C26 C25 119.8(3) . . ?
C2 C7 P3 110.1(2) . . ?
C5 C6 C1 117.3(3) . . ?
C5 C6 C12 118.7(3) . . ?
C1 C6 C12 123.9(3) . . ?
C20 C21 C16 120.2(3) . . ?
C27 C22 C23 119.8(3) . . ?
C27 C22 P3 122.8(2) . . ?
C23 C22 P3 117.3(2) . . ?
C32 C33 C28 118.4(3) . . ?
C32 C33 C42 115.5(3) . . ?
C28 C33 C42 126.0(3) . . ?
C24 C23 C22 120.1(3) . . ?
C41 C38 C40 108.5(3) . . ?
C41 C38 C39 107.9(3) . . ?
C40 C38 C39 108.9(3) . . ?
C41 C38 C31 112.1(3) . . ?
C40 C38 C31 109.0(3) . . ?
C39 C38 C31 110.3(3) . . ?
C47 C46 C53 125.4(3) . . ?
C47 C46 Rh1 72.17(19) . . ?
C53 C46 Rh1 110.0(2) . . ?
C46 C47 C48 125.3(4) . . ?
C46 C47 Rh1 69.49(19) . . ?
C48 C47 Rh1 113.3(3) . . ?
C44 C42 C45 110.8(3) . . ?
C44 C42 C43 107.0(3) . . ?
C45 C42 C43 105.8(3) . . ?
C44 C42 C33 109.8(3) . . ?
C45 C42 C33 113.1(3) . . ?
C43 C42 C33 110.2(3) . . ?
C21 C16 C17 119.1(3) . . ?
C21 C16 P3 120.6(2) . . ?
C17 C16 P3 120.3(3) . . ?
C35 C34 C37 105.3(3) . . ?
C35 C34 C36 108.3(3) . . ?
C37 C34 C36 108.2(3) . . ?
C35 C34 C29 115.8(3) . . ?
C37 C34 C29 109.6(3) . . ?
C36 C34 C29 109.3(3) . . ?
C3 C4 C5 117.1(3) . . ?
C3 C4 C8 121.8(3) . . ?
C5 C4 C8 121.0(3) . . ?
C24 C25 C26 120.4(3) . . ?
C6 C5 C4 124.6(3) . . ?
C10 C8 C11 109.8(4) . . ?
C10 C8 C4 111.7(3) . . ?
C11 C8 C4 110.5(3) . . ?
C10 C8 C9 108.6(4) . . ?
C11 C8 C9 109.0(3) . . ?
C4 C8 C9 107.2(3) . . ?
C18 C17 C16 119.9(4) . . ?
C51 C52 C53 112.6(3) . . ?
C21 C20 C19 120.4(4) . . ?
C25 C24 C23 119.9(3) . . ?
C46 C53 C52 113.8(3) . . ?
C51 C50 C49 126.8(4) . . ?
C51 C50 Rh1 73.9(2) . . ?
C49 C50 Rh1 106.9(3) . . ?
C14 C12 C13 107.1(4) . . ?
C14 C12 C15 110.1(4) . . ?
C13 C12 C15 106.5(4) . . ?
C14 C12 C6 111.7(3) . . ?
C13 C12 C6 112.0(3) . . ?
C15 C12 C6 109.3(4) . . ?
C50 C49 C48 113.6(3) . . ?
C18 C19 C20 119.6(4) . . ?
C47 C48 C49 112.3(3) . . ?
C17 C18 C19 120.7(4) . . ?
C54 C55 Cl2 113.3(3) . . ?
C55 C54 Cl1 112.5(4) . . ?
F4 B2 F1 110.0(3) . . ?
F4 B2 F3 108.6(4) . . ?
F1 B2 F3 109.1(4) . . ?
F4 B2 F2 109.3(3) . . ?
F1 B2 F2 110.7(3) . . ?
F3 B2 F2 109.1(3) . . ?
C57 C56 Cl3 121.7(11) . . ?
C56 C57 Cl4 122.4(10) . . ?
H1 B1 H1A 118(4) . . ?
H1 B1 H1B 107(3) . . ?
H1A B1 H1B 116(3) . . ?
H1 B1 P3 103(3) . . ?
H1A B1 P3 100(2) . . ?
H1B B1 P3 111.7(15) . . ?
H1 B1 Rh1 126(3) . . ?
H1A B1 Rh1 57(2) . . ?
H1B B1 Rh1 60.2(16) . . ?
P3 B1 Rh1 130.48(19) . . ?
Cl5 C58 C59 110.4(19) . . ?
Cl6 C59 C58 134.2(17) . . ?

loop_
_geom_bond_atom_site_label_1
_geom_bond_atom_site_label_2
_geom_bond_distance
_geom_bond_site_symmetry_2
_geom_bond_publ_flag
Rh1 H1A 1.98(4) . ?
Rh1 H1B 2.04(3) . ?
Rh1 C46 2.126(3) . ?
Rh1 C47 2.161(3) . ?
Rh1 C50 2.234(3) . ?
Rh1 P1 2.2694(8) . ?
Rh1 C51 2.274(3) . ?
Rh1 B1 2.348(4) . ?
P3 C16 1.801(3) . ?
P3 C22 1.813(3) . ?
P3 C7 1.831(3) . ?
P3 B1 1.927(4) . ?
P1 C1 1.850(3) . ?
P1 P2 2.0414(11) . ?
P2 C28 1.852(3) . ?
Cl1 C54 1.789(5) . ?
C51 C50 1.368(6) . ?
C51 C52 1.513(5) . ?
C2 C3 1.391(4) . ?
C2 C1 1.416(4) . ?
C2 C7 1.513(4) . ?
C3 C4 1.389(4) . ?
C37 C34 1.537(6) . ?
C31 C30 1.381(5) . ?
C31 C32 1.397(5) . ?
C31 C38 1.534(5) . ?
C27 C22 1.387(5) . ?
C27 C26 1.390(5) . ?
C1 C6 1.425(4) . ?
C28 C33 1.424(4) . ?
C28 C29 1.432(4) . ?
C29 C30 1.401(5) . ?
C29 C34 1.551(4) . ?
C32 C33 1.386(5) . ?
C26 C25 1.395(5) . ?
C6 C5 1.392(5) . ?
C6 C12 1.555(5) . ?
C21 C20 1.380(5) . ?
C21 C16 1.396(5) . ?
C22 C23 1.401(5) . ?
C33 C42 1.558(4) . ?
C23 C24 1.385(5) . ?
C38 C41 1.528(5) . ?
C38 C40 1.530(5) . ?
C38 C39 1.531(5) . ?
C46 C47 1.408(5) . ?
C46 C53 1.505(5) . ?
C47 C48 1.518(5) . ?
C42 C44 1.531(5) . ?
C42 C45 1.535(5) . ?
C42 C43 1.544(5) . ?
C16 C17 1.397(5) . ?
C34 C35 1.527(6) . ?
C34 C36 1.539(5) . ?
C4 C5 1.394(5) . ?
C4 C8 1.536(5) . ?
C25 C24 1.381(5) . ?
C8 C10 1.526(6) . ?
C8 C11 1.530(5) . ?
C8 C9 1.550(6) . ?
C14 C12 1.526(7) . ?
C17 C18 1.381(6) . ?
C52 C53 1.531(5) . ?
C20 C19 1.384(6) . ?
C50 C49 1.496(7) . ?
C12 C13 1.534(5) . ?
C12 C15 1.536(7) . ?
C49 C48 1.531(7) . ?
C19 C18 1.381(6) . ?
Cl2 C55 1.783(6) . ?
C55 C54 1.481(8) . ?
Cl4 C57 1.807(12) . ?
F2 B2 1.397(5) . ?
F3 B2 1.397(5) . ?
F4 B2 1.366(5) . ?
Cl3 C56 1.799(14) . ?
F1 B2 1.370(5) . ?
C56 C57 1.400(19) . ?
B1 H1 1.06(6) . ?
B1 H1A 1.13(4) . ?
B1 H1B 1.19(3) . ?
Cl5 C58 1.46(3) . ?
Cl6 C59 1.38(3) . ?
C58 C59 1.50(3) . ?

loop_
_geom_torsion_atom_site_label_1
_geom_torsion_atom_site_label_2
_geom_torsion_atom_site_label_3
_geom_torsion_atom_site_label_4
_geom_torsion
_geom_torsion_site_symmetry_1
_geom_torsion_site_symmetry_2
_geom_torsion_site_symmetry_3
_geom_torsion_site_symmetry_4
_geom_torsion_publ_flag
C1 C2 C3 C4 4.3(5) . . . . ?
C7 C2 C3 C4 -170.8(3) . . . . ?
C3 C2 C1 C6 -8.0(5) . . . . ?
C7 C2 C1 C6 166.8(3) . . . . ?
C3 C2 C1 P1 171.8(2) . . . . ?
C7 C2 C1 P1 -13.4(4) . . . . ?
P2 P1 C1 C2 -77.2(2) . . . . ?
Rh1 P1 C1 C2 92.2(2) . . . . ?
P2 P1 C1 C6 102.6(3) . . . . ?
Rh1 P1 C1 C6 -88.0(3) . . . . ?
P1 P2 C28 C33 -80.8(2) . . . . ?
P1 P2 C28 C29 95.3(2) . . . . ?
C33 C28 C29 C30 12.7(4) . . . . ?
P2 C28 C29 C30 -163.5(2) . . . . ?
C33 C28 C29 C34 -167.7(3) . . . . ?
P2 C28 C29 C34 16.1(4) . . . . ?
C32 C31 C30 C29 -6.6(5) . . . . ?
C38 C31 C30 C29 178.2(3) . . . . ?
C28 C29 C30 C31 -2.5(5) . . . . ?
C34 C29 C30 C31 177.8(3) . . . . ?
C30 C31 C32 C33 5.6(5) . . . . ?
C38 C31 C32 C33 -179.1(3) . . . . ?
C22 C27 C26 C25 -1.9(5) . . . . ?
C3 C2 C7 P3 93.1(3) . . . . ?
C1 C2 C7 P3 -81.9(3) . . . . ?
C16 P3 C7 C2 -54.5(3) . . . . ?
C22 P3 C7 C2 -167.4(2) . . . . ?
B1 P3 C7 C2 71.8(3) . . . . ?
C2 C1 C6 C5 6.0(5) . . . . ?
P1 C1 C6 C5 -173.8(3) . . . . ?
C2 C1 C6 C12 -171.2(3) . . . . ?
P1 C1 C6 C12 9.0(5) . . . . ?
C26 C27 C22 C23 2.1(5) . . . . ?
C26 C27 C22 P3 -175.2(3) . . . . ?
C16 P3 C22 C27 -124.3(3) . . . . ?
C7 P3 C22 C27 -9.3(3) . . . . ?
B1 P3 C22 C27 114.3(3) . . . . ?
C16 P3 C22 C23 58.4(3) . . . . ?
C7 P3 C22 C23 173.3(3) . . . . ?
B1 P3 C22 C23 -63.1(3) . . . . ?
C31 C32 C33 C28 4.4(5) . . . . ?
C31 C32 C33 C42 -176.6(3) . . . . ?
C29 C28 C33 C32 -13.7(4) . . . . ?
P2 C28 C33 C32 162.5(2) . . . . ?
C29 C28 C33 C42 167.5(3) . . . . ?
P2 C28 C33 C42 -16.4(4) . . . . ?
C27 C22 C23 C24 -0.7(5) . . . . ?
P3 C22 C23 C24 176.7(3) . . . . ?
C30 C31 C38 C41 -158.9(3) . . . . ?
C32 C31 C38 C41 26.1(4) . . . . ?
C30 C31 C38 C40 81.0(4) . . . . ?
C32 C31 C38 C40 -94.0(4) . . . . ?
C30 C31 C38 C39 -38.6(4) . . . . ?
C32 C31 C38 C39 146.4(3) . . . . ?
C53 C46 C47 C48 -2.4(6) . . . . ?
Rh1 C46 C47 C48 -104.7(4) . . . . ?
C53 C46 C47 Rh1 102.3(3) . . . . ?
C32 C33 C42 C44 -84.8(3) . . . . ?
C28 C33 C42 C44 94.1(4) . . . . ?
C32 C33 C42 C45 150.9(3) . . . . ?
C28 C33 C42 C45 -30.2(4) . . . . ?
C32 C33 C42 C43 32.8(4) . . . . ?
C28 C33 C42 C43 -148.3(3) . . . . ?
C20 C21 C16 C17 0.8(5) . . . . ?
C20 C21 C16 P3 -177.8(3) . . . . ?
C22 P3 C16 C21 54.0(3) . . . . ?
C7 P3 C16 C21 -59.7(3) . . . . ?
B1 P3 C16 C21 173.4(3) . . . . ?
C22 P3 C16 C17 -124.6(3) . . . . ?
C7 P3 C16 C17 121.7(3) . . . . ?
B1 P3 C16 C17 -5.2(3) . . . . ?
C30 C29 C34 C35 -166.9(3) . . . . ?
C28 C29 C34 C35 13.5(5) . . . . ?
C30 C29 C34 C37 -48.0(4) . . . . ?
C28 C29 C34 C37 132.4(4) . . . . ?
C30 C29 C34 C36 70.4(4) . . . . ?
C28 C29 C34 C36 -109.2(4) . . . . ?
C2 C3 C4 C5 1.3(5) . . . . ?
C2 C3 C4 C8 178.0(3) . . . . ?
C27 C26 C25 C24 0.3(5) . . . . ?
C1 C6 C5 C4 -0.5(5) . . . . ?
C12 C6 C5 C4 176.8(4) . . . . ?
C3 C4 C5 C6 -3.3(5) . . . . ?
C8 C4 C5 C6 -180.0(3) . . . . ?
C3 C4 C8 C10 12.9(5) . . . . ?
C5 C4 C8 C10 -170.5(4) . . . . ?
C3 C4 C8 C11 135.4(4) . . . . ?
C5 C4 C8 C11 -48.0(5) . . . . ?
C3 C4 C8 C9 -105.9(4) . . . . ?
C5 C4 C8 C9 70.6(4) . . . . ?
C21 C16 C17 C18 -1.2(6) . . . . ?
P3 C16 C17 C18 177.4(3) . . . . ?
C50 C51 C52 C53 93.2(5) . . . . ?
Rh1 C51 C52 C53 13.1(5) . . . . ?
C16 C21 C20 C19 0.1(6) . . . . ?
C26 C25 C24 C23 1.0(6) . . . . ?
C22 C23 C24 C25 -0.8(5) . . . . ?
C47 C46 C53 C52 -41.6(5) . . . . ?
Rh1 C46 C53 C52 40.3(4) . . . . ?
C51 C52 C53 C46 -35.4(5) . . . . ?
C52 C51 C50 C49 -2.0(6) . . . . ?
Rh1 C51 C50 C49 99.3(4) . . . . ?
C52 C51 C50 Rh1 -101.3(3) . . . . ?
C5 C6 C12 C14 122.2(4) . . . . ?
C1 C6 C12 C14 -60.7(5) . . . . ?
C5 C6 C12 C13 2.1(6) . . . . ?
C1 C6 C12 C13 179.2(4) . . . . ?
C5 C6 C12 C15 -115.7(4) . . . . ?
C1 C6 C12 C15 61.4(5) . . . . ?
C51 C50 C49 C48 -42.0(6) . . . . ?
Rh1 C50 C49 C48 40.3(4) . . . . ?
C21 C20 C19 C18 -0.5(6) . . . . ?
C46 C47 C48 C49 92.7(5) . . . . ?
Rh1 C47 C48 C49 12.1(5) . . . . ?
C50 C49 C48 C47 -35.9(5) . . . . ?
C16 C17 C18 C19 0.8(6) . . . . ?
C20 C19 C18 C17 0.1(6) . . . . ?
Cl2 C55 C54 Cl1 63.9(4) . . . . ?
Cl3 C56 C57 Cl4 137.9(12) . . . . ?
Cl5 C58 C59 Cl6 -96(3) . . . . ?
